data_4500421
loop_
_publ_author_name
'Bhattacharya, Suman'
'Saha, Binoy K.'

_publ_section_title
;
 Guest-Induced Isomerization of Net and Polymorphism in Trimesic
 Acid--Arylamine Complexes
;
_journal_issue 6
_journal_name_full 'Crystal Growth &amp; Design'
_journal_page_first 2194
_journal_paper_doi 10.1021/cg101531h
_journal_volume 11
_journal_year 2011
_chemical_formula_moiety 'C9 H6 O6, C17 H22 N2, C2 H6 O1'
_chemical_formula_sum 'C28 H34 N2 O7'
_chemical_formula_weight 510.57
_chemical_name_common
;
benzene-1,3,5-tricarboxylic acid, 
4,4'-Methylene bis(2,6-dimethylaniline), ethanol
;
_chemical_name_systematic
;
benzene-1,3,5-tricarboxylic acid, 
4,4'-Methylene bis(2,6-dimethylaniline), ethanol
;
_space_group_IT_number 2
_symmetry_cell_setting triclinic
_symmetry_space_group_name_Hall '-P 1'
_symmetry_space_group_name_H-M 'P -1'
_atom_sites_solution_hydrogens geom
_atom_sites_solution_primary direct
_atom_sites_solution_secondary difmap
_audit_creation_method SHELXL-97
_cell_angle_alpha 102.806(7)
_cell_angle_beta 96.918(6)
_cell_angle_gamma 95.858(6)
_cell_formula_units_Z 2
_cell_length_a 5.1537(3)
_cell_length_b 16.5753(13)
_cell_length_c 16.4182(12)
_cell_measurement_reflns_used 3462
_cell_measurement_temperature 293(2)
_cell_measurement_theta_max 29.2517
_cell_measurement_theta_min 3.1040
_cell_volume 1345.60(17)
_computing_cell_refinement
;
CrysAlisPro, Oxford Diffraction Ltd.,
Version 1.171.34.44 (release 25-10-2010 CrysAlis171 .NET)
(compiled Oct 25 2010,18:11:34)
;
_computing_data_collection
;
CrysAlisPro, Oxford Diffraction Ltd.,
Version 1.171.34.44 (release 25-10-2010 CrysAlis171 .NET)
(compiled Oct 25 2010,18:11:34)
;
_computing_data_reduction
;
CrysAlisPro, Oxford Diffraction Ltd.,
Version 1.171.34.44 (release 25-10-2010 CrysAlis171 .NET)
(compiled Oct 25 2010,18:11:34)
;
_computing_structure_refinement 'SHELXL-97 (Sheldrick, 1997)'
_computing_structure_solution 'SHELXS-97 (Sheldrick, 1997)'
_diffrn_ambient_temperature 293(2)
_diffrn_measured_fraction_theta_full 0.998
_diffrn_measured_fraction_theta_max 0.832
_diffrn_measurement_device_type 'Xcalibur, Eos'
_diffrn_measurement_method '\w scans'
_diffrn_radiation_monochromator graphite
_diffrn_radiation_source 'fine-focus sealed tube'
_diffrn_radiation_type MoK\a
_diffrn_radiation_wavelength 0.71073
_diffrn_reflns_av_R_equivalents 0.0252
_diffrn_reflns_av_sigmaI/netI 0.0526
_diffrn_reflns_limit_h_max 6
_diffrn_reflns_limit_h_min -4
_diffrn_reflns_limit_k_max 20
_diffrn_reflns_limit_k_min -19
_diffrn_reflns_limit_l_max 22
_diffrn_reflns_limit_l_min -20
_diffrn_reflns_number 10305
_diffrn_reflns_theta_full 25.00
_diffrn_reflns_theta_max 29.32
_diffrn_reflns_theta_min 3.11
_exptl_absorpt_coefficient_mu 0.091
_exptl_absorpt_correction_T_max 0.9874
_exptl_absorpt_correction_T_min 0.9690
_exptl_absorpt_correction_type multi-scan
_exptl_absorpt_process_details
;
CrysAlisPro, Oxford Diffraction Ltd.,
Version 1.171.34.44 (release 25-10-2010 CrysAlis171 .NET)
(compiled Oct 25 2010,18:11:34)
Empirical absorption correction using spherical harmonics,
 implemented in SCALE3 ABSPACK scaling algorithm.
;
_exptl_crystal_colour colorless
_exptl_crystal_density_diffrn 1.260
_exptl_crystal_density_method 'not measured'
_exptl_crystal_description block
_exptl_crystal_F_000 544
_exptl_crystal_size_max 0.35
_exptl_crystal_size_mid 0.20
_exptl_crystal_size_min 0.14
_refine_diff_density_max 0.833
_refine_diff_density_min -0.672
_refine_diff_density_rms 0.058
_refine_ls_extinction_method none
_refine_ls_goodness_of_fit_ref 1.044
_refine_ls_hydrogen_treatment mixed
_refine_ls_matrix_type full
_refine_ls_number_parameters 366
_refine_ls_number_reflns 6131
_refine_ls_number_restraints 4
_refine_ls_restrained_S_all 1.043
_refine_ls_R_factor_all 0.1148
_refine_ls_R_factor_gt 0.0758
_refine_ls_shift/su_max 0.000
_refine_ls_shift/su_mean 0.000
_refine_ls_structure_factor_coef Fsqd
_refine_ls_weighting_details 'calc w=1/[\s^2^(Fo^2^)+(0.0972P)^2^+1.0081P] where P=(Fo^2^+2Fc^2^)/3'
_refine_ls_weighting_scheme calc
_refine_ls_wR_factor_gt 0.1989
_refine_ls_wR_factor_ref 0.2327
_reflns_number_gt 3906
_reflns_number_total 6131
_reflns_threshold_expression >2sigma(I)
_cod_data_source_file cg101531h_si_001.cif
_cod_data_source_block bks-tma-mbda-etoh
_cod_original_cell_volume 1345.60(16)
_cod_original_sg_symbol_H-M P-1
_cod_database_code 4500421

loop_
_symmetry_equiv_pos_as_xyz
'x, y, z'
'-x, -y, -z'

loop_
_atom_site_label
_atom_site_type_symbol
_atom_site_fract_x
_atom_site_fract_y
_atom_site_fract_z
_atom_site_U_iso_or_equiv
_atom_site_adp_type
_atom_site_occupancy
_atom_site_symmetry_multiplicity
_atom_site_calc_flag
_atom_site_refinement_flags
O7 O 0.0435(10) 0.5771(2) 0.5822(3) 0.165(2) Uani 1 1 d D
C37 C 0.0752(10) 0.6561(4) 0.6535(3) 0.0973(16) Uani 1 1 d .
H37A H -0.0867 0.6811 0.6560 0.117 Uiso 1 1 calc R
H37B H 0.1367 0.6458 0.7080 0.117 Uiso 1 1 calc R
C38 C 0.2693(13) 0.7046(5) 0.6251(4) 0.134(2) Uani 1 1 d .
H38A H 0.3149 0.7580 0.6644 0.200 Uiso 1 1 calc R
H38B H 0.2024 0.7123 0.5706 0.200 Uiso 1 1 calc R
H38C H 0.4231 0.6767 0.6211 0.200 Uiso 1 1 calc R
H1B H 0.766(7) 0.027(2) 0.437(2) 0.050(10) Uiso 1 1 d .
H2A H 0.514(7) 0.387(2) -0.016(3) 0.055(11) Uiso 1 1 d .
H3 H 0.164(8) 0.1082(10) 0.620(3) 0.088(14) Uiso 1 1 d D
H1A H 0.545(8) -0.025(2) 0.395(2) 0.068(12) Uiso 1 1 d .
H1 H 0.244(6) 0.546(3) 0.892(2) 0.099(16) Uiso 1 1 d D
H2B H 0.346(11) 0.391(3) 0.050(3) 0.113(19) Uiso 1 1 d .
H6 H -0.725(10) 0.517(4) 0.613(4) 0.18(3) Uiso 1 1 d D
H7 H -0.089(10) 0.586(5) 0.551(4) 0.20(3) Uiso 1 1 d D
O2 O 0.3690(4) 0.41774(13) 0.85571(14) 0.0544(6) Uani 1 1 d .
O3 O 0.1422(4) 0.15939(13) 0.63804(15) 0.0525(6) Uani 1 1 d D
O4 O -0.2499(4) 0.12722(13) 0.55725(14) 0.0520(6) Uani 1 1 d .
N1 N 0.7096(6) -0.00827(16) 0.39350(16) 0.0393(6) Uani 1 1 d .
C29 C 0.0388(5) 0.31280(16) 0.71537(17) 0.0338(6) Uani 1 1 d .
H29 H 0.1779 0.2906 0.7401 0.041 Uiso 1 1 calc R
O1 O 0.1174(5) 0.51790(14) 0.85493(18) 0.0710(8) Uani 1 1 d D
C1 C 0.7442(5) 0.01678(15) 0.31730(17) 0.0334(6) Uani 1 1 d .
C30 C -0.1279(5) 0.26432(16) 0.64507(16) 0.0339(6) Uani 1 1 d .
C32 C -0.3690(5) 0.38043(17) 0.63996(18) 0.0383(6) Uani 1 1 d .
C2 C 0.5759(6) -0.02277(16) 0.24318(18) 0.0390(6) Uani 1 1 d .
C31 C -0.3346(5) 0.29807(17) 0.60809(17) 0.0372(6) Uani 1 1 d .
H31 H -0.4499 0.2654 0.5619 0.045 Uiso 1 1 calc R
C15 C 0.6001(6) 0.19889(17) 0.11969(18) 0.0408(6) Uani 1 1 d .
H15 H 0.5501 0.1774 0.1640 0.049 Uiso 1 1 calc R
C13 C 0.5799(5) 0.30335(16) 0.03965(17) 0.0382(6) Uani 1 1 d .
C6 C 0.9581(5) 0.07576(17) 0.31603(18) 0.0384(6) Uani 1 1 d .
C11 C 0.8360(6) 0.19168(18) 0.00338(18) 0.0409(6) Uani 1 1 d .
H11 H 0.9475 0.1651 -0.0311 0.049 Uiso 1 1 calc R
C35 C -0.0867(5) 0.17705(17) 0.60882(17) 0.0360(6) Uani 1 1 d .
C34 C 0.1811(6) 0.44378(17) 0.82492(18) 0.0394(6) Uani 1 1 d .
C28 C -0.0011(5) 0.39443(16) 0.74896(17) 0.0353(6) Uani 1 1 d .
C4 C 0.8300(6) 0.05690(17) 0.16525(19) 0.0414(7) Uani 1 1 d .
C9 C 0.8734(7) 0.07919(19) 0.0830(2) 0.0492(8) Uani 1 1 d .
H9A H 0.7925 0.0328 0.0368 0.059 Uiso 1 1 calc R
H9B H 1.0614 0.0860 0.0808 0.059 Uiso 1 1 calc R
N2 N 0.5056(7) 0.38159(17) 0.0303(2) 0.0529(8) Uani 1 1 d .
C12 C 0.7477(6) 0.26323(18) -0.01284(18) 0.0407(7) Uani 1 1 d .
C33 C -0.2039(5) 0.42825(17) 0.71106(18) 0.0391(6) Uani 1 1 d .
H33 H -0.2298 0.4831 0.7332 0.047 Uiso 1 1 calc R
C3 C 0.6243(6) -0.00203(18) 0.16833(19) 0.0434(7) Uani 1 1 d .
H3A H 0.5140 -0.0289 0.1185 0.052 Uiso 1 1 calc R
C14 C 0.5065(6) 0.27155(17) 0.10623(18) 0.0408(7) Uani 1 1 d .
C5 C 0.9959(6) 0.09437(18) 0.2400(2) 0.0441(7) Uani 1 1 d .
H5 H 1.1377 0.1334 0.2389 0.053 Uiso 1 1 calc R
C36 C -0.5804(6) 0.4181(2) 0.5973(2) 0.0486(8) Uani 1 1 d .
C10 C 0.7654(6) 0.15777(17) 0.06892(17) 0.0393(6) Uani 1 1 d .
O5 O -0.7260(5) 0.37570(18) 0.53418(18) 0.0785(8) Uani 1 1 d .
C17 C 0.3356(7) 0.3159(2) 0.1655(2) 0.0576(9) Uani 1 1 d .
H17A H 0.3061 0.2852 0.2075 0.086 Uiso 1 1 calc R
H17B H 0.1695 0.3197 0.1341 0.086 Uiso 1 1 calc R
H17C H 0.4226 0.3710 0.1927 0.086 Uiso 1 1 calc R
C8 C 0.3512(7) -0.0883(2) 0.2425(2) 0.0558(9) Uani 1 1 d .
H8A H 0.3455 -0.0951 0.2989 0.084 Uiso 1 1 calc R
H8B H 0.3763 -0.1403 0.2067 0.084 Uiso 1 1 calc R
H8C H 0.1884 -0.0715 0.2215 0.084 Uiso 1 1 calc R
O6 O -0.6013(6) 0.49323(18) 0.6321(2) 0.0872(10) Uani 1 1 d D
C16 C 0.8331(8) 0.2986(2) -0.0839(2) 0.0600(9) Uani 1 1 d .
H16A H 0.7531 0.3481 -0.0858 0.090 Uiso 1 1 calc R
H16B H 0.7791 0.2580 -0.1365 0.090 Uiso 1 1 calc R
H16C H 1.0216 0.3121 -0.0747 0.090 Uiso 1 1 calc R
C7 C 1.1469(7) 0.1169(2) 0.3953(2) 0.0572(9) Uani 1 1 d .
H7A H 1.0909 0.0975 0.4421 0.086 Uiso 1 1 calc R
H7B H 1.1494 0.1764 0.4060 0.086 Uiso 1 1 calc R
H7C H 1.3206 0.1032 0.3883 0.086 Uiso 1 1 calc R

loop_
_atom_site_aniso_label
_atom_site_aniso_U_11
_atom_site_aniso_U_22
_atom_site_aniso_U_33
_atom_site_aniso_U_23
_atom_site_aniso_U_13
_atom_site_aniso_U_12
O7 0.169(4) 0.084(2) 0.185(5) -0.026(3) -0.126(4) 0.054(3)
C37 0.075(3) 0.147(5) 0.079(3) 0.033(3) 0.008(3) 0.050(3)
C38 0.102(4) 0.189(7) 0.126(5) 0.066(5) 0.013(4) 0.039(4)
O2 0.0596(13) 0.0477(13) 0.0463(13) 0.0047(10) -0.0217(10) 0.0114(10)
O3 0.0555(13) 0.0313(11) 0.0629(15) 0.0013(10) -0.0084(11) 0.0122(9)
O4 0.0561(13) 0.0425(12) 0.0449(13) -0.0071(10) -0.0042(10) 0.0003(9)
N1 0.0511(16) 0.0324(13) 0.0331(14) 0.0056(11) 0.0049(11) 0.0058(11)
C29 0.0375(14) 0.0320(13) 0.0320(14) 0.0110(11) -0.0010(11) 0.0054(10)
O1 0.0778(17) 0.0388(13) 0.0737(18) -0.0140(12) -0.0343(14) 0.0171(11)
C1 0.0413(14) 0.0261(13) 0.0339(14) 0.0075(11) 0.0046(11) 0.0100(10)
C30 0.0392(14) 0.0320(13) 0.0289(13) 0.0078(11) 0.0009(11) 0.0004(10)
C32 0.0370(14) 0.0411(15) 0.0364(15) 0.0107(12) -0.0015(11) 0.0083(11)
C2 0.0484(16) 0.0309(14) 0.0372(15) 0.0083(12) 0.0032(12) 0.0060(11)
C31 0.0380(14) 0.0403(15) 0.0296(14) 0.0068(11) -0.0028(11) 0.0006(11)
C15 0.0498(17) 0.0390(15) 0.0332(15) 0.0073(12) 0.0057(12) 0.0069(12)
C13 0.0435(15) 0.0327(14) 0.0307(14) 0.0022(11) -0.0121(11) 0.0015(11)
C6 0.0435(15) 0.0343(14) 0.0367(15) 0.0065(12) 0.0038(12) 0.0083(11)
C11 0.0503(17) 0.0405(15) 0.0301(14) 0.0045(12) 0.0061(12) 0.0060(12)
C35 0.0427(15) 0.0345(14) 0.0306(14) 0.0070(11) 0.0067(11) 0.0039(11)
C34 0.0469(16) 0.0305(14) 0.0366(15) 0.0065(12) -0.0057(12) 0.0028(11)
C28 0.0404(14) 0.0307(13) 0.0321(14) 0.0084(11) -0.0054(11) 0.0033(10)
C4 0.0550(18) 0.0357(15) 0.0386(16) 0.0119(12) 0.0123(13) 0.0156(12)
C9 0.069(2) 0.0439(17) 0.0404(17) 0.0115(14) 0.0194(15) 0.0185(15)
N2 0.069(2) 0.0416(15) 0.0408(17) 0.0077(13) -0.0185(14) 0.0084(13)
C12 0.0475(16) 0.0399(15) 0.0294(14) 0.0072(12) -0.0059(12) -0.0024(12)
C33 0.0415(15) 0.0325(14) 0.0414(16) 0.0074(12) -0.0013(12) 0.0069(11)
C3 0.0559(18) 0.0381(15) 0.0336(15) 0.0060(12) -0.0003(13) 0.0084(13)
C14 0.0439(16) 0.0385(15) 0.0338(15) 0.0003(12) -0.0039(12) 0.0069(12)
C5 0.0476(17) 0.0350(15) 0.0522(19) 0.0129(13) 0.0110(14) 0.0063(12)
C36 0.0412(16) 0.0502(18) 0.0516(19) 0.0130(15) -0.0094(14) 0.0101(13)
C10 0.0498(16) 0.0377(15) 0.0296(14) 0.0071(11) 0.0046(12) 0.0059(12)
O5 0.0705(17) 0.0845(19) 0.0702(18) 0.0149(15) -0.0324(14) 0.0200(14)
C17 0.061(2) 0.058(2) 0.050(2) 0.0020(16) 0.0021(16) 0.0216(16)
C8 0.064(2) 0.0479(19) 0.0466(19) 0.0086(15) -0.0071(15) -0.0112(15)
O6 0.0795(19) 0.0576(17) 0.116(3) 0.0160(16) -0.0285(17) 0.0313(14)
C16 0.076(2) 0.060(2) 0.048(2) 0.0252(17) 0.0032(17) 0.0025(17)
C7 0.0533(19) 0.060(2) 0.052(2) 0.0118(16) -0.0009(15) -0.0061(15)

loop_
_atom_type_symbol
_atom_type_description
_atom_type_scat_dispersion_real
_atom_type_scat_dispersion_imag
_atom_type_scat_source
C C 0.0033 0.0016 'International Tables Vol C Tables 4.2.6.8 and 6.1.1.4'
H H 0.0000 0.0000 'International Tables Vol C Tables 4.2.6.8 and 6.1.1.4'
N N 0.0061 0.0033 'International Tables Vol C Tables 4.2.6.8 and 6.1.1.4'
O O 0.0106 0.0060 'International Tables Vol C Tables 4.2.6.8 and 6.1.1.4'

loop_
_geom_angle_atom_site_label_1
_geom_angle_atom_site_label_2
_geom_angle_atom_site_label_3
_geom_angle
C38 C37 O7 98.6(5)
C30 C29 C28 120.3(2)
C2 C1 C6 120.5(2)
C2 C1 N1 119.2(2)
C6 C1 N1 120.1(3)
C29 C30 C31 119.6(2)
C29 C30 C35 120.6(2)
C31 C30 C35 119.8(2)
C31 C32 C33 120.0(2)
C31 C32 C36 120.1(3)
C33 C32 C36 119.8(3)
C3 C2 C1 118.5(3)
C3 C2 C8 120.1(3)
C1 C2 C8 121.4(3)
C32 C31 C30 120.1(3)
C10 C15 C14 121.9(3)
C14 C13 C12 120.5(2)
C14 C13 N2 119.3(3)
C12 C13 N2 120.0(3)
C5 C6 C1 118.6(3)
C5 C6 C7 120.4(3)
C1 C6 C7 121.0(3)
C12 C11 C10 122.8(3)
O4 C35 O3 123.6(3)
O4 C35 C30 123.4(3)
O3 C35 C30 113.0(2)
O2 C34 O1 123.3(3)
O2 C34 C28 122.9(3)
O1 C34 C28 113.8(2)
C33 C28 C29 119.9(2)
C33 C28 C34 121.7(2)
C29 C28 C34 118.4(2)
C3 C4 C5 117.7(3)
C3 C4 C9 121.0(3)
C5 C4 C9 121.4(3)
C4 C9 C10 115.4(2)
C11 C12 C13 118.3(3)
C11 C12 C16 121.0(3)
C13 C12 C16 120.7(3)
C28 C33 C32 120.0(3)
C4 C3 C2 122.4(3)
C13 C14 C15 119.0(3)
C13 C14 C17 121.2(3)
C15 C14 C17 119.8(3)
C6 C5 C4 122.3(3)
O5 C36 O6 124.5(3)
O5 C36 C32 119.7(3)
O6 C36 C32 115.7(3)
C15 C10 C11 117.5(3)
C15 C10 C9 123.0(3)
C11 C10 C9 119.5(2)

loop_
_geom_bond_atom_site_label_1
_geom_bond_atom_site_label_2
_geom_bond_distance
O7 C37 1.530(7)
C37 C38 1.406(8)
O2 C34 1.202(3)
O3 C35 1.305(3)
O4 C35 1.218(3)
N1 C1 1.428(4)
C29 C30 1.388(4)
C29 C28 1.389(4)
O1 C34 1.309(4)
C1 C2 1.393(4)
C1 C6 1.402(4)
C30 C31 1.390(4)
C30 C35 1.484(4)
C32 C31 1.387(4)
C32 C33 1.388(4)
C32 C36 1.489(4)
C2 C3 1.391(4)
C2 C8 1.502(4)
C15 C10 1.387(4)
C15 C14 1.394(4)
C13 C14 1.389(4)
C13 C12 1.405(4)
C13 N2 1.424(4)
C6 C5 1.381(4)
C6 C7 1.507(4)
C11 C12 1.380(4)
C11 C10 1.388(4)
C34 C28 1.488(4)
C28 C33 1.383(4)
C4 C3 1.380(4)
C4 C5 1.387(4)
C4 C9 1.512(4)
C9 C10 1.520(4)
C12 C16 1.507(4)
C14 C17 1.512(4)
C36 O5 1.231(4)
C36 O6 1.271(4)

loop_
_cod_related_entry_id
_cod_related_entry_database
_cod_related_entry_code
1 ChemSpider 30661287
